data_4323002
loop_
_publ_author_name
'Deborah C. Bebout'
'James F. Bush'
'Kathleen K. Crahan'
'Margaret E. Kastner'
'Damon A. Parrish'

_publ_section_title
;
 Correlation of a Solution-State Conformational Change between Mercuric
 Chloride Complexes of Tris[(2-(6-methylpyridyl))methyl]amine with X-ray
 Crystallographic Structures
;
_journal_name_full 'Inorganic Chemistry'
_journal_page_first 4641
_journal_page_last 4646
_journal_paper_doi 10.1021/ic980296y
_journal_volume 37
_journal_year 1998
_chemical_formula_sum 'C42 H48 Cl8 Hg4 N8'
_chemical_formula_weight 1750.84
_space_group_IT_number 2
_symmetry_cell_setting triclinic
_symmetry_space_group_name_Hall '-P 1'
_symmetry_space_group_name_H-M 'P -1'
_atom_sites_solution_hydrogens geom
_atom_sites_solution_primary direct
_atom_sites_solution_secondary difmap
_audit_creation_method SHELXL
_cell_angle_alpha 67.46(3)
_cell_angle_beta 83.52(3)
_cell_angle_gamma 80.29(3)
_cell_formula_units_Z 2
_cell_length_a 10.606(2)
_cell_length_b 15.104(3)
_cell_length_c 17.785(4)
_cell_measurement_reflns_used 30
_cell_measurement_temperature 293(2)
_cell_measurement_theta_max 25
_cell_measurement_theta_min 20
_cell_volume 2590.1(11)
_computing_cell_refinement 'Siemens XSCANS'
_computing_data_collection 'Siemens XSCANS'
_computing_data_reduction 'Siemens SHELXTL'
_computing_molecular_graphics 'Siemens SHELXTL'
_computing_publication_material 'Siemens SHELXTL'
_computing_structure_refinement 'SHELXL-93 (Sheldrick, 1993)'
_computing_structure_solution 'SHELXS-86 (Sheldrick, 1990)'
_diffrn_ambient_temperature 293(2)
_diffrn_measurement_device 'Siemens R3'
_diffrn_measurement_method '\w scans'
_diffrn_radiation_monochromator graphite
_diffrn_radiation_source 'fine-focus sealed tube'
_diffrn_radiation_type MoK\a
_diffrn_radiation_wavelength 0.71073
_diffrn_reflns_av_R_equivalents 0.0000
_diffrn_reflns_av_sigmaI/netI 0.0647
_diffrn_reflns_limit_h_max 13
_diffrn_reflns_limit_h_min 0
_diffrn_reflns_limit_k_max 19
_diffrn_reflns_limit_k_min -19
_diffrn_reflns_limit_l_max 23
_diffrn_reflns_limit_l_min -22
_diffrn_reflns_number 11882
_diffrn_reflns_theta_max 27.50
_diffrn_reflns_theta_min 1.53
_diffrn_standards_decay_% 28
_diffrn_standards_interval_count 100
_diffrn_standards_number 3
_exptl_absorpt_coefficient_mu 12.269
_exptl_absorpt_correction_T_max .052
_exptl_absorpt_correction_T_min .013
_exptl_absorpt_correction_type emprical
_exptl_crystal_colour colorless
_exptl_crystal_density_diffrn 2.245
_exptl_crystal_description prism
_exptl_crystal_F_000 1624
_exptl_crystal_size_max .32
_exptl_crystal_size_mid .12
_exptl_crystal_size_min .12
_refine_diff_density_max 1.049
_refine_diff_density_min -1.468
_refine_diff_density_rms 0.168
_refine_ls_extinction_method none
_refine_ls_goodness_of_fit_all 1.180
_refine_ls_goodness_of_fit_obs 1.316
_refine_ls_matrix_type full
_refine_ls_number_parameters 559
_refine_ls_number_reflns 11871
_refine_ls_number_restraints 0
_refine_ls_restrained_S_all 1.436
_refine_ls_restrained_S_obs 1.316
_refine_ls_R_factor_all 0.1612
_refine_ls_R_factor_obs 0.0840
_refine_ls_shift/esd_max 0.000
_refine_ls_shift/esd_mean 0.000
_refine_ls_structure_factor_coef Fsqd
_refine_ls_weighting_details 'w=1/[\s^2^(Fo^2^)+(0.0446P)^2^+20.6770P] where P=(Fo^2^+2Fc^2^)/3'
_refine_ls_weighting_scheme calc
_refine_ls_wR_factor_all 0.2144
_refine_ls_wR_factor_obs 0.1430
_reflns_number_observed 6389
_reflns_number_total 11882
_reflns_observed_criterion >2sigma(I)
_cod_data_source_file ic980296y_2.cif
_cod_data_source_block compound2
_cod_depositor_comments
;
The following automatic conversions were performed:

'_chemical_melting_point' value 'Y' was changed to '?' - the value is
undefined or not given.

'_geom_bond_publ_flag' value 'Y' changed to
'y' according to the built-in table from CIF Core dictionary named
'cif_core.dic' version 2.4.1 from 2010-06-29 (72
times).

'_geom_angle_publ_flag' value 'Y' changed to 'y' according
to the built-in table from CIF Core dictionary named 'cif_core.dic'
version 2.4.1 from 2010-06-29 (124 times).

Automatic conversion script
Id: cif_fix_values 1673 2011-04-08 12:14:43Z adriana 

The following automatic conversions were performed:

'_refine_ls_weighting_scheme' value 'calc
w=1/[\s^2^(Fo^2^)+(0.0446P)^2^+20.6770P] where P=(Fo^2^+2Fc^2^)/3'
was changed to 'calc'. New tag '_refine_ls_weighting_details' was
created. The value of the new tag was set to
'w=1/[\s^2^(Fo^2^)+(0.0446P)^2^+20.6770P] where P=(Fo^2^+2Fc^2^)/3'.

Automatic conversion script
Id: cif_fix_values 3143 2015-03-26 13:38:13Z robertas 
;
_cod_original_cell_volume 2590.1(9)
_cod_database_code 4323002

loop_
_symmetry_equiv_pos_as_xyz
'x, y, z'
'-x, -y, -z'

loop_
_atom_site_aniso_label
_atom_site_aniso_U_11
_atom_site_aniso_U_22
_atom_site_aniso_U_33
_atom_site_aniso_U_23
_atom_site_aniso_U_13
_atom_site_aniso_U_12
Hg1 0.0825(5) 0.0558(4) 0.0516(3) -0.0037(3) 0.0048(3) -0.0206(3)
Hg2 0.0783(5) 0.0592(4) 0.0507(3) -0.0076(3) 0.0048(3) -0.0253(3)
Hg3 0.0885(6) 0.0820(5) 0.0794(5) 0.0003(4) -0.0062(4) -0.0166(4)
Hg4 0.1142(7) 0.0722(5) 0.0798(5) -0.0066(4) 0.0003(5) -0.0217(5)
Cl1 0.095(3) 0.066(3) 0.054(2) 0.002(2) 0.006(2) -0.019(2)
Cl2 0.126(4) 0.068(3) 0.063(3) -0.007(2) 0.018(3) -0.038(3)
Cl3 0.145(5) 0.080(3) 0.086(3) -0.008(3) -0.015(3) -0.049(3)
Cl4 0.085(4) 0.095(4) 0.075(3) -0.005(3) -0.010(3) -0.018(3)
Cl5 0.085(4) 0.117(4) 0.105(4) -0.053(3) 0.018(3) -0.020(3)
Cl6 0.070(3) 0.087(3) 0.075(3) -0.023(2) 0.005(2) -0.014(2)
Cl7 0.113(4) 0.080(3) 0.069(3) -0.004(2) -0.001(3) -0.034(3)
Cl8 0.164(6) 0.077(3) 0.093(4) -0.002(3) -0.012(4) -0.036(4)
N(A) 0.083(10) 0.066(8) 0.041(6) -0.010(6) 0.006(7) -0.018(8)
N1 0.083(11) 0.056(8) 0.047(7) -0.007(6) 0.007(7) -0.025(7)
N2 0.070(10) 0.058(8) 0.077(9) -0.019(7) 0.024(8) -0.021(7)
N3 0.095(11) 0.049(8) 0.063(8) -0.016(6) -0.004(8) -0.023(7)
N(B) 0.071(10) 0.058(8) 0.063(8) -0.022(7) 0.004(7) -0.015(7)
N4 0.058(9) 0.087(10) 0.062(8) -0.032(8) 0.008(7) -0.031(8)
N5 0.062(9) 0.052(7) 0.057(7) -0.015(6) 0.001(6) -0.012(6)
N6 0.078(10) 0.065(9) 0.058(8) -0.017(7) 0.010(7) -0.024(8)
C1A 0.082(14) 0.078(12) 0.058(10) -0.029(9) -0.010(10) -0.011(10)
C1B 0.091(16) 0.081(14) 0.115(17) -0.016(13) -0.008(14) -0.001(12)
C1C 0.112(21) 0.078(15) 0.143(22) 0.016(14) 0.002(17) 0.012(14)
C1D 0.085(16) 0.103(16) 0.080(13) 0.024(11) -0.018(12) 0.017(13)
C1E 0.106(16) 0.061(11) 0.056(9) -0.010(8) -0.010(10) -0.019(10)
C1F 0.099(15) 0.061(10) 0.054(9) -0.002(8) -0.001(10) -0.017(10)
C1G 0.073(13) 0.093(14) 0.082(12) -0.026(11) 0.000(10) -0.025(11)
C2A 0.077(13) 0.078(13) 0.076(12) -0.026(10) 0.005(10) -0.006(10)
C2B 0.103(17) 0.091(15) 0.116(17) -0.051(13) 0.019(14) -0.035(13)
C2C 0.103(17) 0.076(13) 0.121(17) -0.041(12) 0.049(14) -0.050(12)
C2D 0.073(13) 0.070(12) 0.097(14) -0.013(10) 0.016(11) -0.025(10)
C2E 0.072(12) 0.054(10) 0.073(11) -0.005(8) -0.016(9) -0.017(9)
C2F 0.100(15) 0.068(12) 0.084(13) -0.030(10) 0.026(11) -0.029(11)
C2G 0.111(17) 0.079(13) 0.102(15) -0.024(11) 0.034(13) -0.038(12)
C3A 0.080(14) 0.061(11) 0.078(12) -0.018(9) 0.002(10) 0.008(10)
C3B 0.093(16) 0.090(15) 0.102(16) -0.039(13) -0.032(13) -0.003(12)
C3C 0.139(21) 0.084(14) 0.080(14) -0.033(11) 0.004(14) -0.032(14)
C3D 0.100(16) 0.097(15) 0.065(12) -0.017(11) -0.010(11) -0.017(13)
C3E 0.085(13) 0.053(9) 0.054(9) -0.004(8) -0.004(9) -0.015(9)
C3F 0.083(13) 0.067(11) 0.066(10) -0.016(9) 0.018(9) -0.023(10)
C3G 0.093(15) 0.061(11) 0.103(14) -0.032(10) -0.004(12) -0.011(10)
C4A 0.063(12) 0.110(16) 0.081(12) -0.054(12) 0.021(10) -0.035(12)
C4B 0.059(13) 0.117(19) 0.169(24) -0.093(19) -0.017(15) 0.009(13)
C4C 0.101(18) 0.068(13) 0.118(18) -0.001(12) -0.045(15) -0.006(12)
C4D 0.085(16) 0.082(14) 0.116(18) -0.026(13) -0.014(14) -0.006(12)
C4E 0.099(16) 0.071(12) 0.051(9) -0.019(9) -0.012(10) -0.004(11)
C4F 0.086(14) 0.058(10) 0.061(10) -0.008(8) -0.015(9) -0.007(9)
C4G 0.094(16) 0.137(19) 0.090(14) -0.039(13) 0.022(12) -0.072(14)
C5A 0.054(10) 0.043(8) 0.064(9) -0.014(7) -0.001(8) -0.007(7)
C5B 0.069(12) 0.071(11) 0.091(12) -0.052(10) 0.003(10) -0.019(9)
C5C 0.063(12) 0.084(13) 0.115(16) -0.044(12) 0.001(11) -0.033(10)
C5D 0.070(12) 0.053(10) 0.099(14) -0.021(9) -0.004(10) -0.021(9)
C5E 0.063(11) 0.052(9) 0.064(10) -0.011(7) 0.007(8) -0.018(8)
C5F 0.086(13) 0.044(8) 0.057(9) -0.003(7) 0.014(9) -0.021(8)
C5G 0.070(12) 0.081(12) 0.077(11) -0.033(10) 0.001(9) -0.024(10)
C6A 0.097(16) 0.092(15) 0.083(13) -0.047(12) 0.007(11) -0.040(12)
C6B 0.131(22) 0.118(19) 0.119(19) -0.089(17) -0.003(17) -0.003(17)
C6C 0.105(20) 0.171(29) 0.127(22) -0.092(22) 0.036(17) -0.029(20)
C6D 0.121(21) 0.133(22) 0.102(17) -0.065(17) 0.027(15) -0.051(18)
C6E 0.091(14) 0.095(14) 0.055(10) -0.033(10) 0.010(10) -0.033(11)
C6F 0.114(17) 0.071(12) 0.066(11) -0.017(9) 0.000(11) -0.023(11)
C6G 0.177(25) 0.075(13) 0.090(14) -0.021(11) 0.004(15) -0.059(15)

loop_
_atom_site_label
_atom_site_type_symbol
_atom_site_fract_x
_atom_site_fract_y
_atom_site_fract_z
_atom_site_U_iso_or_equiv
_atom_site_thermal_displace_type
_atom_site_occupancy
_atom_site_calc_flag
_atom_site_refinement_flags
_atom_site_disorder_group
Hg1 Hg 0.34730(7) 0.40189(5) 0.31378(4) 0.0675(2) Uani 1 d . .
Hg2 Hg 0.06103(7) 0.64127(5) 0.16096(4) 0.0653(2) Uani 1 d . .
Hg3 Hg -0.29387(8) 0.92339(6) 0.22053(5) 0.0917(3) Uani 1 d . .
Hg4 Hg -0.09117(9) 1.03538(6) 0.30459(5) 0.0947(3) Uani 1 d . .
Cl1 Cl 0.3763(5) 0.5194(3) 0.1822(2) 0.0787(13) Uani 1 d . .
Cl2 Cl 0.0271(6) 0.5059(3) 0.2818(3) 0.090(2) Uani 1 d . .
Cl3 Cl -0.2977(6) 0.7584(4) 0.3055(3) 0.106(2) Uani 1 d . .
Cl4 Cl -0.4075(5) 1.0258(4) 0.1032(3) 0.092(2) Uani 1 d . .
Cl5 Cl -0.3334(5) 1.0135(4) 0.3247(3) 0.100(2) Uani 1 d . .
Cl6 Cl -0.0584(4) 0.9571(3) 0.1883(3) 0.0795(13) Uani 1 d . .
Cl7 Cl 0.0032(5) 0.9139(4) 0.4214(3) 0.092(2) Uani 1 d . .
Cl8 Cl -0.0743(7) 1.1997(4) 0.2300(3) 0.118(2) Uani 1 d . .
N(A) N 0.2378(14) 0.3044(10) 0.4317(7) 0.066(4) Uani 1 d . .
N1 N 0.5112(14) 0.2927(9) 0.3916(7) 0.065(4) Uani 1 d . .
N2 N 0.3107(14) 0.2470(9) 0.2948(9) 0.071(4) Uani 1 d . .
N3 N 0.3131(15) 0.4806(9) 0.4163(8) 0.069(4) Uani 1 d . .
N(B) N 0.1435(14) 0.7587(9) 0.0453(8) 0.064(4) Uani 1 d . .
N4 N -0.1181(13) 0.7467(10) 0.0915(8) 0.066(4) Uani 1 d . .
N5 N 0.1805(12) 0.7418(9) 0.2044(7) 0.058(3) Uani 1 d . .
N6 N 0.1303(14) 0.5661(10) 0.0523(8) 0.068(4) Uani 1 d . .
C1A C 0.6368(19) 0.2864(13) 0.3676(10) 0.071(5) Uani 1 d . .
C1B C 0.7236(22) 0.2089(15) 0.4127(14) 0.103(7) Uani 1 d . .
H1BA H 0.8103(22) 0.2050(15) 0.3969(14) 0.123 Uiso 1 calc R .
C1C C 0.6778(27) 0.1377(17) 0.4818(16) 0.132(10) Uani 1 d . .
H1CA H 0.7335(27) 0.0844(17) 0.5120(16) 0.159 Uiso 1 calc R .
C1D C 0.5534(22) 0.1463(16) 0.5046(12) 0.109(8) Uani 1 d . .
H1DA H 0.5229(22) 0.0999(16) 0.5519(12) 0.131 Uiso 1 calc R .
C1E C 0.4712(21) 0.2226(12) 0.4590(10) 0.076(5) Uani 1 d . .
C1F C 0.3328(18) 0.2360(12) 0.4873(10) 0.077(5) Uani 1 d . .
H1FA H 0.3039(18) 0.1730(12) 0.5072(10) 0.092 Uiso 1 calc R .
H1FB H 0.3299(18) 0.2548(12) 0.5340(10) 0.092 Uiso 1 calc R .
C1G C 0.6838(18) 0.3651(14) 0.2935(11) 0.083(5) Uani 1 d . .
H1GA H 0.6126(18) 0.4127(14) 0.2695(11) 0.124 Uiso 1 calc R .
H1GB H 0.7244(18) 0.3379(14) 0.2546(11) 0.124 Uiso 1 calc R .
H1GC H 0.7442(18) 0.3951(14) 0.3087(11) 0.124 Uiso 1 calc R .
C2A C 0.3694(19) 0.2029(14) 0.2456(11) 0.079(5) Uani 1 d . .
C2B C 0.3491(21) 0.1119(16) 0.2553(14) 0.099(7) Uani 1 d . .
H2BA H 0.3966(21) 0.0803(16) 0.2234(14) 0.119 Uiso 1 calc R .
C2C C 0.2599(20) 0.0683(14) 0.3115(13) 0.099(7) Uani 1 d . .
H2CA H 0.2395(20) 0.0094(14) 0.3145(13) 0.118 Uiso 1 calc R .
C2D C 0.1986(18) 0.1109(13) 0.3647(12) 0.085(6) Uani 1 d . .
H2DA H 0.1437(18) 0.0786(13) 0.4073(12) 0.102 Uiso 1 calc R .
C2E C 0.2215(17) 0.2023(12) 0.3527(10) 0.070(5) Uani 1 d . .
C2F C 0.1514(20) 0.2552(13) 0.4041(12) 0.084(6) Uani 1 d . .
H2FA H 0.1108(20) 0.2098(13) 0.4515(12) 0.101 Uiso 1 calc R .
H2FB H 0.0846(20) 0.3032(13) 0.3731(12) 0.101 Uiso 1 calc R .
C2G C 0.4730(21) 0.2533(14) 0.1851(12) 0.100(7) Uani 1 d . .
H2GA H 0.4730(21) 0.3161(14) 0.1867(12) 0.150 Uiso 1 calc R .
H2GB H 0.4559(21) 0.2601(14) 0.1311(12) 0.150 Uiso 1 calc R .
H2GC H 0.5551(21) 0.2154(14) 0.1994(12) 0.150 Uiso 1 calc R .
C3A C 0.3669(19) 0.5536(13) 0.4165(12) 0.078(5) Uani 1 d . .
C3B C 0.3336(21) 0.5917(15) 0.4772(14) 0.093(6) Uani 1 d . .
H3BA H 0.3739(21) 0.6420(15) 0.4769(14) 0.112 Uiso 1 calc R .
C3C C 0.2412(25) 0.5555(16) 0.5380(13) 0.099(7) Uani 1 d . .
H3CA H 0.2168(25) 0.5821(16) 0.5776(13) 0.119 Uiso 1 calc R .
C3D C 0.1867(21) 0.4790(16) 0.5382(11) 0.090(6) Uani 1 d . .
H3DA H 0.1284(21) 0.4496(16) 0.5798(11) 0.108 Uiso 1 calc R .
C3E C 0.2218(18) 0.4470(12) 0.4738(10) 0.068(5) Uani 1 d . .
C3F C 0.1595(18) 0.3669(12) 0.4713(10) 0.075(5) Uani 1 d . .
H3FA H 0.1361(18) 0.3266(12) 0.5268(10) 0.090 Uiso 1 calc R .
H3FB H 0.0810(18) 0.3948(12) 0.4429(10) 0.090 Uiso 1 calc R .
C3G C 0.4644(19) 0.5913(13) 0.3501(12) 0.086(6) Uani 1 d . .
H3GA H 0.4735(19) 0.5558(13) 0.3147(12) 0.129 Uiso 1 calc R .
H3GB H 0.5450(19) 0.5839(13) 0.3731(12) 0.129 Uiso 1 calc R .
H3GC H 0.4378(19) 0.6585(13) 0.3196(12) 0.129 Uiso 1 calc R .
C4A C -0.2325(19) 0.7270(15) 0.0972(11) 0.078(5) Uani 1 d . .
C4B C -0.3242(20) 0.7905(18) 0.0434(17) 0.105(8) Uani 1 d . .
H4BA H -0.4076(20) 0.7769(18) 0.0481(17) 0.126 Uiso 1 calc R .
C4C C -0.2870(24) 0.8757(15) -0.0180(14) 0.103(8) Uani 1 d . .
H4CA H -0.3459(24) 0.9197(15) -0.0540(14) 0.124 Uiso 1 calc R .
C4D C -0.1640(22) 0.8917(15) -0.0234(14) 0.098(7) Uani 1 d . .
H4DA H -0.1358(22) 0.9456(15) -0.0646(14) 0.117 Uiso 1 calc R .
C4E C -0.0821(20) 0.8276(13) 0.0326(10) 0.075(5) Uani 1 d . .
C4F C 0.0504(18) 0.8476(12) 0.0327(10) 0.072(5) Uani 1 d . .
H4FA H 0.0716(18) 0.8976(12) -0.0189(10) 0.086 Uiso 1 calc R .
H4FB H 0.0555(18) 0.8711(12) 0.0758(10) 0.086 Uiso 1 calc R .
C4G C -0.2695(20) 0.6348(16) 0.1646(12) 0.103(7) Uani 1 d . .
H4GA H -0.1963(20) 0.5998(16) 0.1957(12) 0.155 Uiso 1 calc R .
H4GB H -0.2988(20) 0.5951(16) 0.1408(12) 0.155 Uiso 1 calc R .
H4GC H -0.3367(20) 0.6514(16) 0.1998(12) 0.155 Uiso 1 calc R .
C5A C 0.1706(15) 0.7571(10) 0.2742(9) 0.055(4) Uani 1 d . .
C5B C 0.2485(16) 0.8120(12) 0.2898(11) 0.070(5) Uani 1 d . .
H5BA H 0.2416(16) 0.8197(12) 0.3396(11) 0.084 Uiso 1 calc R .
C5C C 0.3378(18) 0.8556(14) 0.2285(13) 0.083(6) Uani 1 d . .
H5CA H 0.3938(18) 0.8912(14) 0.2376(13) 0.099 Uiso 1 calc R .
C5D C 0.3428(17) 0.8458(12) 0.1559(13) 0.074(5) Uani 1 d . .
H5DA H 0.3991(17) 0.8779(12) 0.1141(13) 0.089 Uiso 1 calc R .
C5E C 0.2651(16) 0.7885(11) 0.1425(10) 0.062(4) Uani 1 d . .
C5F C 0.2699(17) 0.7702(11) 0.0661(9) 0.067(5) Uani 1 d . .
H5FA H 0.3292(17) 0.7120(11) 0.0714(9) 0.081 Uiso 1 calc R .
H5FB H 0.3028(17) 0.8236(11) 0.0217(9) 0.081 Uiso 1 calc R .
C5G C 0.0681(17) 0.7105(13) 0.3374(10) 0.074(5) Uani 1 d . .
H5GA H 0.0233(17) 0.6752(13) 0.3166(10) 0.110 Uiso 1 calc R .
H5GB H 0.0088(17) 0.7598(13) 0.3488(10) 0.110 Uiso 1 calc R .
H5GC H 0.1076(17) 0.6670(13) 0.3865(10) 0.110 Uiso 1 calc R .
C6A C 0.1522(20) 0.4702(15) 0.0647(12) 0.084(6) Uani 1 d . .
C6B C 0.2543(26) 0.4350(19) 0.0223(16) 0.111(8) Uani 1 d . .
H6BA H 0.2732(26) 0.3689(19) 0.0334(16) 0.134 Uiso 1 calc R .
C6C C 0.3274(25) 0.4992(25) -0.0365(17) 0.125(9) Uani 1 d . .
H6CA H 0.3954(25) 0.4768(25) -0.0653(17) 0.150 Uiso 1 calc R .
C6D C 0.2981(24) 0.5938(21) -0.0509(14) 0.111(8) Uani 1 d . .
H6DA H 0.3457(24) 0.6376(21) -0.0906(14) 0.133 Uiso 1 calc R .
C6E C 0.1983(19) 0.6267(15) -0.0077(10) 0.078(5) Uani 1 d . .
C6F C 0.1564(21) 0.7312(13) -0.0253(11) 0.085(6) Uani 1 d . .
H6FA H 0.2176(21) 0.7679(13) -0.0647(11) 0.103 Uiso 1 calc R .
H6FB H 0.0745(21) 0.7494(13) -0.0503(11) 0.103 Uiso 1 calc R .
C6G C 0.0714(24) 0.4061(14) 0.1271(12) 0.112(8) Uani 1 d . .
H6GA H 0.0070(24) 0.4439(14) 0.1490(12) 0.169 Uiso 1 calc R .
H6GB H 0.1232(24) 0.3608(14) 0.1701(12) 0.169 Uiso 1 calc R .
H6GC H 0.0309(24) 0.3717(14) 0.1032(12) 0.169 Uiso 1 calc R .

loop_
_atom_type_symbol
_atom_type_description
_atom_type_scat_dispersion_real
_atom_type_scat_dispersion_imag
_atom_type_scat_source
C C 0.0033 0.0016 'International Tables Vol C Tables 4.2.6.8 and 6.1.1.4'
H H 0.0000 0.0000 'International Tables Vol C Tables 4.2.6.8 and 6.1.1.4'
N N 0.0061 0.0033 'International Tables Vol C Tables 4.2.6.8 and 6.1.1.4'
Cl Cl 0.1484 0.1585 'International Tables Vol C Tables 4.2.6.8 and 6.1.1.4'
Hg Hg -2.3894 9.2266 'International Tables Vol C Tables 4.2.6.8 and 6.1.1.4'

loop_
_geom_angle_atom_site_label_1
_geom_angle_atom_site_label_2
_geom_angle_atom_site_label_3
_geom_angle
_geom_angle_site_symmetry_1
_geom_angle_site_symmetry_3
_geom_angle_publ_flag
N1 Hg1 Cl1 125.2(3) . . y
N1 Hg1 N(A) 76.1(5) . . y
Cl1 Hg1 N(A) 158.4(4) . . y
N1 Hg1 N3 88.4(5) . . y
Cl1 Hg1 N3 109.7(3) . . y
N(A) Hg1 N3 70.7(5) . . y
N1 Hg1 N2 80.6(5) . . y
Cl1 Hg1 N2 106.8(3) . . y
N(A) Hg1 N2 70.8(5) . . y
N3 Hg1 N2 141.4(4) . . y
N(B) Hg2 Cl2 166.9(4) . . y
N(B) Hg2 N4 73.3(5) . . y
Cl2 Hg2 N4 119.7(4) . . y
N(B) Hg2 N5 70.8(4) . . y
Cl2 Hg2 N5 104.7(3) . . y
N4 Hg2 N5 106.3(4) . . y
N(B) Hg2 N6 71.8(4) . . y
Cl2 Hg2 N6 103.7(3) . . y
N4 Hg2 N6 95.5(5) . . y
N5 Hg2 N6 128.4(4) . . y
Cl3 Hg3 Cl4 131.9(2) . . y
Cl3 Hg3 Cl6 109.2(2) . . y
Cl4 Hg3 Cl6 106.4(2) . . y
Cl3 Hg3 Cl5 103.5(2) . . y
Cl4 Hg3 Cl5 106.4(2) . . y
Cl6 Hg3 Cl5 92.2(2) . . y
Cl8 Hg4 Cl7 135.4(2) . . y
Cl8 Hg4 Cl5 108.4(2) . . y
Cl7 Hg4 Cl5 104.6(2) . . y
Cl8 Hg4 Cl6 103.4(2) . . y
Cl7 Hg4 Cl6 105.6(2) . . y
Cl5 Hg4 Cl6 90.3(2) . . y
Hg4 Cl5 Hg3 89.0(2) . . y
Hg3 Cl6 Hg4 88.10(14) . . y
C1F N(A) C3F 110.0(13) . . y
C1F N(A) C2F 112.9(14) . . y
C3F N(A) C2F 109.3(14) . . y
C1F N(A) Hg1 108.5(10) . . y
C3F N(A) Hg1 109.1(9) . . y
C2F N(A) Hg1 106.9(9) . . y
C1E N1 C1A 118.9(16) . . y
C1E N1 Hg1 115.0(13) . . y
C1A N1 Hg1 125.3(10) . . y
C2A N2 C2E 118.6(16) . . y
C2A N2 Hg1 131.7(12) . . y
C2E N2 Hg1 109.3(11) . . y
C3A N3 C3E 118.3(16) . . y
C3A N3 Hg1 128.2(12) . . y
C3E N3 Hg1 113.3(11) . . y
C6F N(B) C4F 111.4(14) . . y
C6F N(B) C5F 111.0(14) . . y
C4F N(B) C5F 111.2(13) . . y
C6F N(B) Hg2 111.9(10) . . y
C4F N(B) Hg2 104.7(10) . . y
C5F N(B) Hg2 106.5(9) . . y
C4A N4 C4E 120.8(17) . . y
C4A N4 Hg2 126.7(14) . . y
C4E N4 Hg2 111.5(12) . . y
C5A N5 C5E 119.1(14) . . y
C5A N5 Hg2 130.1(10) . . y
C5E N5 Hg2 110.8(10) . . y
C6E N6 C6A 118.6(16) . . y
C6E N6 Hg2 108.1(12) . . y
C6A N6 Hg2 126.9(11) . . y
N1 C1A C1B 120.5(17) . . y
N1 C1A C1G 119.6(16) . . y
C1B C1A C1G 119.8(19) . . y
C1C C1B C1A 118.6(22) . . y
C1D C1C C1B 119.6(21) . . y
C1C C1D C1E 120.2(20) . . y
N1 C1E C1D 122.1(20) . . y
N1 C1E C1F 117.3(16) . . y
C1D C1E C1F 120.3(17) . . y
N(A) C1F C1E 120.8(13) . . y
N2 C2A C2B 121.8(18) . . y
N2 C2A C2G 116.5(18) . . y
C2B C2A C2G 121.3(18) . . y
C2C C2B C2A 119.6(21) . . y
C2B C2C C2D 120.2(19) . . y
C2E C2D C2C 118.0(18) . . y
N2 C2E C2D 121.3(18) . . y
N2 C2E C2F 117.9(15) . . y
C2D C2E C2F 120.8(17) . . y
C2E C2F N(A) 112.5(16) . . y
N3 C3A C3B 121.0(19) . . y
N3 C3A C3G 116.9(18) . . y
C3B C3A C3G 122.1(20) . . y
C3C C3B C3A 120.7(21) . . y
C3D C3C C3B 118.0(21) . . y
C3C C3D C3E 117.8(20) . . y
N3 C3E C3D 123.8(18) . . y
N3 C3E C3F 117.7(16) . . y
C3D C3E C3F 118.4(17) . . y
N(A) C3F C3E 115.6(15) . . y
N4 C4A C4B 120.6(19) . . y
N4 C4A C4G 119.3(19) . . y
C4B C4A C4G 120.1(19) . . y
C4A C4B C4C 118.7(20) . . y
C4D C4C C4B 118.5(20) . . y
C4C C4D C4E 119.0(21) . . y
N4 C4E C4D 122.3(20) . . y
N4 C4E C4F 117.5(15) . . y
C4D C4E C4F 120.1(18) . . y
N(B) C4F C4E 110.5(15) . . y
N5 C5A C5B 122.7(15) . . y
N5 C5A C5G 116.8(14) . . y
C5B C5A C5G 120.5(15) . . y
C5A C5B C5C 117.9(17) . . y
C5D C5C C5B 119.7(18) . . y
C5C C5D C5E 121.0(18) . . y
N5 C5E C5D 119.3(16) . . y
N5 C5E C5F 116.6(14) . . y
C5D C5E C5F 124.1(15) . . y
C5E C5F N(B) 113.6(14) . . y
N6 C6A C6B 120.0(20) . . y
N6 C6A C6G 117.8(18) . . y
C6B C6A C6G 122.1(22) . . y
C6C C6B C6A 119.6(23) . . y
C6D C6C C6B 118.8(24) . . y
C6C C6D C6E 120.6(24) . . y
N6 C6E C6D 122.0(20) . . y
N6 C6E C6F 115.4(17) . . y
C6D C6E C6F 122.6(19) . . y
N(B) C6F C6E 114.8(14) . . y

loop_
_geom_bond_atom_site_label_1
_geom_bond_atom_site_label_2
_geom_bond_distance
_geom_bond_site_symmetry_2
_geom_bond_publ_flag
Hg1 N1 2.341(14) . y
Hg1 Cl1 2.358(4) . y
Hg1 N(A) 2.361(12) . y
Hg1 N3 2.497(14) . y
Hg1 N2 2.584(14) . y
Hg2 N(B) 2.337(13) . y
Hg2 Cl2 2.374(4) . y
Hg2 N4 2.381(14) . y
Hg2 N5 2.506(13) . y
Hg2 N6 2.577(14) . y
Hg3 Cl3 2.373(5) . y
Hg3 Cl4 2.380(5) . y
Hg3 Cl6 2.590(5) . y
Hg3 Cl5 2.651(6) . y
Hg4 Cl8 2.350(5) . y
Hg4 Cl7 2.369(5) . y
Hg4 Cl5 2.613(6) . y
Hg4 Cl6 2.714(5) . y
N(A) C1F 1.47(2) . y
N(A) C3F 1.48(2) . y
N(A) C2F 1.50(2) . y
N1 C1E 1.34(2) . y
N1 C1A 1.35(2) . y
N2 C2A 1.33(2) . y
N2 C2E 1.37(2) . y
N3 C3A 1.33(2) . y
N3 C3E 1.34(2) . y
N(B) C6F 1.45(2) . y
N(B) C4F 1.48(2) . y
N(B) C5F 1.49(2) . y
N4 C4A 1.28(2) . y
N4 C4E 1.35(2) . y
N5 C5A 1.34(2) . y
N5 C5E 1.38(2) . y
N6 C6E 1.34(2) . y
N6 C6A 1.36(2) . y
C1A C1B 1.39(2) . y
C1A C1G 1.50(2) . y
C1B C1C 1.39(3) . y
C1C C1D 1.34(3) . y
C1D C1E 1.36(2) . y
C1E C1F 1.50(3) . y
C2A C2B 1.37(3) . y
C2A C2G 1.53(2) . y
C2B C2C 1.35(3) . y
C2C C2D 1.39(3) . y
C2D C2E 1.37(2) . y
C2E C2F 1.49(2) . y
C3A C3B 1.39(3) . y
C3A C3G 1.48(2) . y
C3B C3C 1.38(3) . y
C3C C3D 1.38(3) . y
C3D C3E 1.40(2) . y
C3E C3F 1.49(2) . y
C4A C4B 1.40(3) . y
C4A C4G 1.53(3) . y
C4B C4C 1.41(3) . y
C4C C4D 1.35(3) . y
C4D C4E 1.36(2) . y
C4E C4F 1.49(3) . y
C5A C5B 1.38(2) . y
C5A C5G 1.52(2) . y
C5B C5C 1.40(2) . y
C5C C5D 1.35(2) . y
C5D C5E 1.39(2) . y
C5E C5F 1.48(2) . y
C6A C6B 1.40(3) . y
C6A C6G 1.47(3) . y
C6B C6C 1.39(3) . y
C6C C6D 1.34(3) . y
C6D C6E 1.38(3) . y
C6E C6F 1.48(2) . y

loop_
_cod_changelog_entry_id
_cod_changelog_entry_author
_cod_changelog_entry_date
_cod_changelog_entry_text
1 'Vaitkus, Antanas' 2024-11-15T14:40:08+02:00
;
 Removed multiple data items that had the 'Y' placeholder value.
;
